data_4507174
loop_
_publ_author_name
'Kumar, Girijesh'
'Aggarwal, Himanshu'
'Gupta, Rajeev'

_publ_section_title
;
 Cobalt Complexes Appended withpara- andmeta-Arylcarboxylic Acids:
 Influence of Cation, Solvent, and Symmetry on Hydrogen-Bonded Assemblies
;
_journal_issue 1
_journal_name_full 'Crystal Growth &amp; Design'
_journal_page_first 74
_journal_paper_doi 10.1021/cg3011629
_journal_volume 13
_journal_year 2013
_chemical_formula_moiety 'C42 H26 Co N6 O12, 11.73(H2 O), H3 O, 0.27(O)'
_chemical_formula_sum 'C42 H53 Co N6 O25'
_chemical_formula_weight 1100.83
_chemical_name_systematic
;
 ?
;
_space_group_IT_number 2
_symmetry_cell_setting triclinic
_symmetry_space_group_name_Hall '-P 1'
_symmetry_space_group_name_H-M 'P -1'
_atom_sites_solution_hydrogens geom
_atom_sites_solution_primary direct
_atom_sites_solution_secondary difmap
_audit_creation_method SHELXL-97
_cell_angle_alpha 109.277(5)
_cell_angle_beta 108.348(5)
_cell_angle_gamma 98.360(5)
_cell_formula_units_Z 2
_cell_length_a 11.661(5)
_cell_length_b 14.927(5)
_cell_length_c 16.137(5)
_cell_measurement_reflns_used 6827
_cell_measurement_temperature 150(2)
_cell_measurement_theta_max 29.2304
_cell_measurement_theta_min 2.8116
_cell_volume 2417.2(15)
_computing_cell_refinement 'X-calibur S SAINT'
_computing_data_collection 'Xcalibur, Sapphire3'
_computing_data_reduction 'X-calibur S SAINT'
_computing_molecular_graphics 'Oxford SHELXTL'
_computing_publication_material 'Oxford SHELXTL'
_computing_structure_refinement 'SHELXL-97 (Sheldrick, 1997)'
_computing_structure_solution 'SHELXS-97 (Sheldrick, 1990)'
_diffrn_ambient_temperature 150(2)
_diffrn_measured_fraction_theta_full 0.991
_diffrn_measured_fraction_theta_max 0.991
_diffrn_measurement_device_type 'Xcalibur, Sapphire3'
_diffrn_measurement_method '\w scans'
_diffrn_radiation_monochromator graphite
_diffrn_radiation_source 'fine-focus sealed tube'
_diffrn_radiation_type MoK\a
_diffrn_radiation_wavelength 0.71073
_diffrn_reflns_av_R_equivalents 0.0657
_diffrn_reflns_av_sigmaI/netI 0.0827
_diffrn_reflns_limit_h_max 13
_diffrn_reflns_limit_h_min -13
_diffrn_reflns_limit_k_max 17
_diffrn_reflns_limit_k_min -17
_diffrn_reflns_limit_l_max 19
_diffrn_reflns_limit_l_min -19
_diffrn_reflns_number 29960
_diffrn_reflns_theta_full 25.00
_diffrn_reflns_theta_max 25.00
_diffrn_reflns_theta_min 2.82
_exptl_absorpt_coefficient_mu 0.451
_exptl_absorpt_correction_type none
_exptl_crystal_colour green
_exptl_crystal_density_diffrn 1.512
_exptl_crystal_density_method 'not measured'
_exptl_crystal_description block
_exptl_crystal_F_000 1148
_exptl_crystal_size_max 0.30
_exptl_crystal_size_mid 0.20
_exptl_crystal_size_min 0.10
_refine_diff_density_max 0.734
_refine_diff_density_min -0.624
_refine_diff_density_rms 0.076
_refine_ls_extinction_method none
_refine_ls_goodness_of_fit_ref 1.023
_refine_ls_hydrogen_treatment mixed
_refine_ls_matrix_type full
_refine_ls_number_parameters 755
_refine_ls_number_reflns 8433
_refine_ls_number_restraints 0
_refine_ls_restrained_S_all 1.023
_refine_ls_R_factor_all 0.0845
_refine_ls_R_factor_gt 0.0594
_refine_ls_shift/su_max 0.000
_refine_ls_shift/su_mean 0.000
_refine_ls_structure_factor_coef Fsqd
_refine_ls_weighting_details 'calc w=1/[\s^2^(Fo^2^)+(0.0776P)^2^+0.0000P] where P=(Fo^2^+2Fc^2^)/3'
_refine_ls_weighting_scheme calc
_refine_ls_wR_factor_gt 0.1399
_refine_ls_wR_factor_ref 0.1511
_reflns_number_gt 6368
_reflns_number_total 8433
_reflns_threshold_expression >2sigma(I)
_cod_data_source_file cg3011629_si_002.cif
_cod_data_source_block 5
_cod_database_code 4507174

loop_
_symmetry_equiv_pos_as_xyz
'x, y, z'
'-x, -y, -z'

loop_
_atom_site_label
_atom_site_type_symbol
_atom_site_fract_x
_atom_site_fract_y
_atom_site_fract_z
_atom_site_U_iso_or_equiv
_atom_site_adp_type
_atom_site_occupancy
_atom_site_symmetry_multiplicity
_atom_site_calc_flag
_atom_site_refinement_flags
_atom_site_disorder_assembly
_atom_site_disorder_group
C1 C 0.9842(3) 0.1684(3) 0.7370(3) 0.0268(9) Uani 1 1 d . . .
C2 C 0.8788(3) 0.1664(3) 0.6542(3) 0.0202(8) Uani 1 1 d . . .
C3 C 0.7850(3) 0.0814(3) 0.5915(3) 0.0260(9) Uani 1 1 d . . .
C4 C 0.6847(3) 0.0826(3) 0.5181(3) 0.0232(8) Uani 1 1 d . . .
H4 H 0.6198 0.0234 0.4756 0.028 Uiso 1 1 calc R . .
C5 C 0.6790(3) 0.1695(3) 0.5067(3) 0.0180(8) Uani 1 1 d . . .
C6 C 0.7749(3) 0.2554(3) 0.5689(3) 0.0232(9) Uani 1 1 d . . .
C7 C 0.8736(4) 0.2534(3) 0.6422(3) 0.0253(9) Uani 1 1 d . . .
C8 C 0.4629(3) 0.1536(2) 0.4281(3) 0.0172(8) Uani 1 1 d . . .
C9 C 0.3663(3) 0.1384(3) 0.3340(3) 0.0171(8) Uani 1 1 d . . .
C10 C 0.2377(3) 0.1194(3) 0.3053(3) 0.0229(9) Uani 1 1 d . . .
C11 C 0.1657(4) 0.1057(3) 0.2142(3) 0.0290(10) Uani 1 1 d . . .
C12 C 0.2221(3) 0.1126(3) 0.1521(3) 0.0240(9) Uani 1 1 d . . .
H12 H 0.1729 0.1036 0.0890 0.029 Uiso 1 1 calc R . .
C13 C 0.3509(3) 0.1328(3) 0.1835(2) 0.0170(8) Uani 1 1 d . . .
C14 C 0.4322(3) 0.1470(3) 0.1298(3) 0.0190(8) Uani 1 1 d . . .
C15 C 0.6483(3) 0.1804(3) 0.1471(2) 0.0178(8) Uani 1 1 d . . .
C16 C 0.7224(4) 0.2740(3) 0.1713(3) 0.0242(9) Uani 1 1 d . . .
C17 C 0.8229(4) 0.2854(3) 0.1456(3) 0.0249(9) Uani 1 1 d . . .
C18 C 0.8501(3) 0.2037(3) 0.0919(3) 0.0238(9) Uani 1 1 d . . .
C19 C 0.7735(4) 0.1104(3) 0.0653(3) 0.0248(9) Uani 1 1 d . . .
C20 C 0.6734(3) 0.0981(3) 0.0926(3) 0.0220(8) Uani 1 1 d . . .
C21 C 0.9548(3) 0.2133(3) 0.0586(3) 0.0275(9) Uani 1 1 d . . .
C22 C 0.2161(4) -0.3147(3) 0.0889(3) 0.0405(11) Uani 1 1 d . . .
C23 C 0.3206(3) -0.2222(3) 0.1365(3) 0.0295(9) Uani 1 1 d . . .
C24 C 0.3967(4) -0.1993(3) 0.0908(3) 0.0276(9) Uani 1 1 d . . .
C25 C 0.4921(3) -0.1119(3) 0.1366(3) 0.0255(9) Uani 1 1 d . . .
C26 C 0.5143(3) -0.0485(3) 0.2293(3) 0.0188(8) Uani 1 1 d . . .
C27 C 0.4386(4) -0.0722(3) 0.2730(3) 0.0271(9) Uani 1 1 d . . .
C28 C 0.3412(4) -0.1581(3) 0.2274(3) 0.0319(10) Uani 1 1 d . . .
C29 C 0.7309(3) 0.0372(3) 0.2989(3) 0.0178(8) Uani 1 1 d . . .
C30 C 0.8225(3) 0.1374(3) 0.3439(3) 0.0187(8) Uani 1 1 d . . .
C31 C 0.9512(3) 0.1606(3) 0.3718(3) 0.0261(9) Uani 1 1 d . . .
C32 C 1.0189(4) 0.2590(3) 0.4098(3) 0.0289(10) Uani 1 1 d . . .
C33 C 0.9576(3) 0.3326(3) 0.4203(3) 0.0248(9) Uani 1 1 d . . .
C34 C 0.8289(3) 0.3052(3) 0.3914(3) 0.0195(8) Uani 1 1 d . . .
C35 C 0.7423(3) 0.3702(3) 0.3917(3) 0.0188(8) Uani 1 1 d . . .
C36 C 0.5237(3) 0.3641(2) 0.3514(3) 0.0179(8) Uani 1 1 d . . .
C37 C 0.4621(3) 0.3741(3) 0.4132(3) 0.0203(8) Uani 1 1 d . . .
C38 C 0.3568(3) 0.4085(3) 0.3974(3) 0.0247(9) Uani 1 1 d . . .
C39 C 0.3144(3) 0.4352(3) 0.3208(3) 0.0214(8) Uani 1 1 d . . .
C40 C 0.3788(4) 0.4280(3) 0.2617(3) 0.0250(9) Uani 1 1 d . . .
C41 C 0.4820(3) 0.3910(3) 0.2753(3) 0.0222(8) Uani 1 1 d . . .
C42 C 0.2035(3) 0.4753(3) 0.3040(3) 0.0258(9) Uani 1 1 d . . .
N1 N 0.5787(2) 0.1699(2) 0.4287(2) 0.0163(6) Uani 1 1 d . . .
N2 N 0.4186(2) 0.1439(2) 0.2719(2) 0.0149(6) Uani 1 1 d . . .
N3 N 0.5533(2) 0.1682(2) 0.1838(2) 0.0161(6) Uani 1 1 d . . .
N4 N 0.6131(2) 0.0417(2) 0.2759(2) 0.0148(6) Uani 1 1 d . . .
N5 N 0.7657(3) 0.2096(2) 0.3544(2) 0.0156(6) Uani 1 1 d . . .
N6 N 0.6238(2) 0.3180(2) 0.3623(2) 0.0167(6) Uani 1 1 d . . .
O1 O 0.4330(2) 0.14917(19) 0.49477(18) 0.0232(6) Uani 1 1 d . . .
O2 O 0.3847(2) 0.13969(19) 0.04587(17) 0.0239(6) Uani 1 1 d . . .
O1W O 0.9215(2) -0.0688(2) 0.43049(19) 0.0310(7) Uani 1 1 d . . .
H1A H 0.8774 -0.0468 0.3929 0.047 Uiso 1 1 d R . .
H1B H 0.8665 -0.1173 0.4262 0.047 Uiso 1 1 d R . .
O3 O 0.7688(2) -0.03903(18) 0.28778(18) 0.0233(6) Uani 1 1 d . . .
O2W O 0.2286(2) 0.1797(2) 0.5327(2) 0.0319(7) Uani 1 1 d . . .
H2A H 0.2978 0.1544 0.5243 0.048 Uiso 1 1 d R . .
H2B H 0.2439 0.2494 0.5545 0.048 Uiso 1 1 d R . .
O4 O 0.7830(2) 0.46078(18) 0.41662(19) 0.0247(6) Uani 1 1 d . . .
O6W O 1.1216(3) 0.0849(2) 0.9034(2) 0.0402(7) Uani 1 1 d . . .
H6A H 1.2088 0.0911 0.9329 0.060 Uiso 1 1 d R . .
H6B H 1.0782 0.1214 0.9402 0.060 Uiso 1 1 d R . .
O5 O 0.9804(2) 0.0812(2) 0.74025(19) 0.0298(6) Uani 1 1 d . . .
H5A H 1.0357 0.0876 0.7916 0.045 Uiso 1 1 calc R . .
O4W O -0.0596(3) 0.5252(2) 0.3364(2) 0.0462(8) Uani 1 1 d . . .
H4A H -0.0990 0.5007 0.3671 0.069 Uiso 1 1 d R . .
H4B H -0.1070 0.5476 0.2968 0.069 Uiso 1 1 d R . .
O6 O 1.0645(3) 0.2433(2) 0.7959(2) 0.0470(8) Uani 1 1 d . . .
O5W O 1.1636(3) 0.3338(3) 0.0025(3) 0.0605(10) Uani 1 1 d . . .
H55A H 1.2255 0.3043 0.0114 0.091 Uiso 1 1 d R . .
H55B H 1.1148 0.3097 -0.0603 0.091 Uiso 1 1 d R . .
O7 O 1.0218(3) 0.3052(2) 0.0898(2) 0.0441(8) Uani 1 1 d . . .
H7A H 1.0738 0.3070 0.0639 0.066 Uiso 1 1 calc R . .
O3W O 0.5607(3) 0.3284(2) 0.6629(2) 0.0582(10) Uani 1 1 d . . .
H3A H 0.5387 0.2686 0.6198 0.087 Uiso 1 1 d R . .
H3B H 0.6500 0.3595 0.6821 0.087 Uiso 1 1 d R . .
H3C H 0.5481 0.3272 0.7124 0.087 Uiso 1 1 d R . .
O8 O 0.9745(2) 0.1423(2) 0.0071(2) 0.0335(7) Uani 1 1 d . . .
O7W O 0.3967(3) 0.3043(3) 0.0036(3) 0.0570(9) Uani 1 1 d . . .
H77A H 0.3821 0.2508 0.0093 0.086 Uiso 1 1 d R . .
H77B H 0.3592 0.2945 -0.0565 0.086 Uiso 1 1 d R . .
O9 O 0.2181(3) -0.3825(3) 0.0151(3) 0.0680(11) Uani 1 1 d . . .
H9A H 0.1483 -0.4256 -0.0140 0.102 Uiso 1 1 calc R . .
O8W O 0.6735(3) -0.2455(3) 0.1890(2) 0.0589(10) Uani 1 1 d . . .
H8A H 0.7480 -0.2703 0.2013 0.088 Uiso 1 1 d R . .
H8B H 0.6982 -0.1751 0.2052 0.088 Uiso 1 1 d R . .
O10 O 0.1340(3) -0.3218(3) 0.1210(3) 0.0710(12) Uani 1 1 d . . .
O9W O 0.6871(3) 0.6200(2) 0.4012(3) 0.0700(11) Uani 1 1 d . . .
H99A H 0.6016 0.6163 0.3822 0.105 Uiso 1 1 d R . .
H99B H 0.7003 0.5538 0.3897 0.105 Uiso 1 1 d R . .
O11 O 0.1291(3) 0.4525(2) 0.3441(2) 0.0403(8) Uani 1 1 d . . .
H11A H 0.0743 0.4833 0.3386 0.060 Uiso 1 1 calc R . .
O10W O 0.0225(3) -0.5290(3) -0.1124(3) 0.0621(10) Uani 1 1 d . . .
H10B H -0.0173 -0.4891 -0.1437 0.093 Uiso 1 1 d R . .
H10A H -0.0391 -0.5624 -0.1026 0.093 Uiso 1 1 d R . .
O12 O 0.1861(3) 0.5262(2) 0.2591(2) 0.0408(8) Uani 1 1 d . . .
O11W O 1.1975(4) 0.4195(4) 0.8019(4) 0.1091(18) Uani 1 1 d . . .
H110 H 1.1858 0.4733 0.8477 0.164 Uiso 1 1 d R . .
H111 H 1.1318 0.3622 0.7782 0.164 Uiso 1 1 d R . .
O12W O 0.5024(5) -0.3700(4) 0.1921(4) 0.121(2) Uani 1 1 d . . .
H12A H 0.5182 -0.3172 0.1800 0.182 Uiso 1 1 d R . .
H12B H 0.4636 -0.4315 0.1328 0.182 Uiso 1 1 d R . .
Co1 Co 0.59212(4) 0.17471(3) 0.31295(3) 0.01427(15) Uani 1 1 d . . .
O13W O 0.4375(5) 0.5257(5) 0.8731(6) 0.104(2) Uani 0.73 1 d P A 1
H13A H 0.3701 0.4738 0.8286 0.156 Uiso 0.73 1 d PR A 1
H13B H 0.4119 0.5880 0.8937 0.156 Uiso 0.73 1 d PR A 1
O14W O 0.3873(19) 0.5501(15) 0.9402(15) 0.109(6) Uiso 0.27 1 d P B 2
H3 H 0.795(4) 0.018(3) 0.598(3) 0.034(11) Uiso 1 1 d . . .
H6 H 0.774(3) 0.311(3) 0.556(3) 0.028(11) Uiso 1 1 d . . .
H7 H 0.923(4) 0.305(3) 0.684(3) 0.046(15) Uiso 1 1 d . . .
H10 H 0.206(3) 0.115(3) 0.349(3) 0.023(10) Uiso 1 1 d . . .
H11 H 0.077(4) 0.091(3) 0.191(3) 0.022(10) Uiso 1 1 d . . .
H16 H 0.707(3) 0.323(3) 0.202(2) 0.005(9) Uiso 1 1 d . . .
H17 H 0.867(4) 0.347(3) 0.163(3) 0.029(11) Uiso 1 1 d . . .
H19 H 0.788(4) 0.059(3) 0.032(3) 0.031(12) Uiso 1 1 d . . .
H20 H 0.621(3) 0.028(3) 0.078(2) 0.018(9) Uiso 1 1 d . . .
H24 H 0.388(4) -0.249(3) 0.034(3) 0.039(12) Uiso 1 1 d . . .
H25 H 0.554(4) -0.092(4) 0.101(4) 0.064(15) Uiso 1 1 d . . .
H27 H 0.438(4) -0.029(4) 0.334(4) 0.058(14) Uiso 1 1 d . . .
H28 H 0.279(3) -0.177(3) 0.261(3) 0.027(10) Uiso 1 1 d . . .
H31 H 0.988(3) 0.115(3) 0.364(3) 0.026(11) Uiso 1 1 d . . .
H32 H 1.108(4) 0.271(3) 0.433(3) 0.024(10) Uiso 1 1 d . . .
H33 H 1.001(4) 0.396(3) 0.447(3) 0.030(11) Uiso 1 1 d . . .
H37 H 0.487(4) 0.356(3) 0.458(3) 0.027(11) Uiso 1 1 d . . .
H38 H 0.309(3) 0.415(3) 0.447(3) 0.031(10) Uiso 1 1 d . . .
H40 H 0.347(3) 0.446(3) 0.214(3) 0.025(11) Uiso 1 1 d . . .
H41 H 0.528(3) 0.385(3) 0.236(3) 0.026(10) Uiso 1 1 d . . .

loop_
_atom_site_aniso_label
_atom_site_aniso_U_11
_atom_site_aniso_U_22
_atom_site_aniso_U_33
_atom_site_aniso_U_23
_atom_site_aniso_U_13
_atom_site_aniso_U_12
C1 0.020(2) 0.032(2) 0.028(2) 0.012(2) 0.0089(19) 0.0090(19)
C2 0.0140(18) 0.027(2) 0.018(2) 0.0087(17) 0.0048(16) 0.0054(16)
C3 0.023(2) 0.024(2) 0.027(2) 0.0119(19) 0.0036(19) 0.0058(18)
C4 0.025(2) 0.019(2) 0.017(2) 0.0060(17) -0.0004(17) -0.0001(17)
C5 0.0152(18) 0.024(2) 0.017(2) 0.0086(17) 0.0078(16) 0.0056(16)
C6 0.025(2) 0.017(2) 0.021(2) 0.0081(18) 0.0024(18) 0.0016(17)
C7 0.019(2) 0.022(2) 0.023(2) 0.004(2) 0.0019(19) -0.0011(18)
C8 0.0188(19) 0.0120(18) 0.017(2) 0.0042(16) 0.0050(16) 0.0011(15)
C9 0.0166(18) 0.0188(19) 0.019(2) 0.0087(16) 0.0081(16) 0.0064(15)
C10 0.0157(19) 0.030(2) 0.027(2) 0.0140(19) 0.0101(18) 0.0074(17)
C11 0.0116(19) 0.040(3) 0.032(3) 0.015(2) 0.0051(19) 0.0059(18)
C12 0.020(2) 0.030(2) 0.019(2) 0.0109(18) 0.0035(17) 0.0087(17)
C13 0.0179(18) 0.0167(19) 0.015(2) 0.0050(16) 0.0052(16) 0.0050(15)
C14 0.0204(19) 0.0167(19) 0.020(2) 0.0070(17) 0.0087(17) 0.0057(16)
C15 0.0148(18) 0.023(2) 0.0144(19) 0.0083(16) 0.0032(16) 0.0046(16)
C16 0.028(2) 0.020(2) 0.024(2) 0.0055(19) 0.0120(19) 0.0073(19)
C17 0.022(2) 0.020(2) 0.025(2) 0.0047(18) 0.0083(18) -0.0027(18)
C18 0.0197(19) 0.029(2) 0.025(2) 0.0132(19) 0.0089(18) 0.0074(18)
C19 0.030(2) 0.023(2) 0.024(2) 0.0081(19) 0.0119(19) 0.0124(19)
C20 0.0201(19) 0.023(2) 0.021(2) 0.0087(18) 0.0071(17) 0.0056(17)
C21 0.0170(19) 0.037(3) 0.028(2) 0.017(2) 0.0059(18) 0.0064(19)
C22 0.031(2) 0.032(3) 0.041(3) 0.008(2) 0.003(2) -0.005(2)
C23 0.021(2) 0.022(2) 0.033(3) 0.0066(19) 0.0024(19) -0.0026(17)
C24 0.026(2) 0.024(2) 0.023(2) 0.0051(19) 0.0037(19) 0.0040(18)
C25 0.021(2) 0.024(2) 0.023(2) 0.0067(18) 0.0038(18) 0.0003(17)
C26 0.0145(18) 0.0159(19) 0.020(2) 0.0065(16) 0.0005(16) 0.0032(15)
C27 0.026(2) 0.020(2) 0.025(2) 0.0028(19) 0.0086(19) -0.0005(18)
C28 0.027(2) 0.029(2) 0.037(3) 0.013(2) 0.012(2) 0.0023(19)
C29 0.0161(18) 0.020(2) 0.020(2) 0.0088(17) 0.0097(16) 0.0032(16)
C30 0.0170(18) 0.022(2) 0.018(2) 0.0091(17) 0.0062(16) 0.0055(16)
C31 0.018(2) 0.026(2) 0.036(3) 0.014(2) 0.0082(19) 0.0093(18)
C32 0.0110(19) 0.034(2) 0.036(3) 0.015(2) 0.0029(19) 0.0019(18)
C33 0.018(2) 0.018(2) 0.031(2) 0.0098(19) 0.0028(18) -0.0027(17)
C34 0.0190(18) 0.019(2) 0.018(2) 0.0066(16) 0.0058(16) 0.0015(16)
C35 0.0177(19) 0.018(2) 0.016(2) 0.0060(16) 0.0031(16) 0.0016(16)
C36 0.0151(18) 0.0116(18) 0.021(2) 0.0035(16) 0.0040(16) -0.0001(15)
C37 0.021(2) 0.018(2) 0.018(2) 0.0052(17) 0.0057(18) 0.0019(16)
C38 0.026(2) 0.018(2) 0.028(2) 0.0052(18) 0.0133(19) 0.0028(17)
C39 0.0182(19) 0.0124(18) 0.026(2) 0.0029(17) 0.0062(17) 0.0008(15)
C40 0.026(2) 0.025(2) 0.024(2) 0.0109(19) 0.0074(19) 0.0080(18)
C41 0.0203(19) 0.022(2) 0.025(2) 0.0093(18) 0.0105(18) 0.0050(17)
C42 0.023(2) 0.019(2) 0.027(2) 0.0027(18) 0.0086(19) 0.0011(17)
N1 0.0110(14) 0.0179(16) 0.0193(17) 0.0078(13) 0.0048(13) 0.0035(12)
N2 0.0165(15) 0.0128(15) 0.0148(16) 0.0054(13) 0.0060(13) 0.0029(12)
N3 0.0133(15) 0.0183(16) 0.0149(16) 0.0067(13) 0.0037(13) 0.0035(13)
N4 0.0122(14) 0.0135(15) 0.0127(16) 0.0034(13) 0.0020(13) -0.0022(12)
N5 0.0168(15) 0.0154(16) 0.0176(17) 0.0087(13) 0.0086(14) 0.0038(13)
N6 0.0156(15) 0.0165(16) 0.0183(17) 0.0064(13) 0.0068(13) 0.0062(13)
O1 0.0190(13) 0.0319(16) 0.0224(15) 0.0120(12) 0.0108(12) 0.0081(12)
O2 0.0203(13) 0.0329(16) 0.0141(14) 0.0087(12) 0.0026(12) 0.0051(12)
O1W 0.0261(14) 0.0386(17) 0.0360(17) 0.0225(15) 0.0119(14) 0.0127(13)
O3 0.0171(13) 0.0172(14) 0.0310(16) 0.0082(12) 0.0050(12) 0.0050(11)
O2W 0.0289(15) 0.0259(15) 0.0476(19) 0.0154(14) 0.0218(14) 0.0088(13)
O4 0.0229(13) 0.0152(14) 0.0331(16) 0.0077(12) 0.0108(13) 0.0019(11)
O6W 0.0370(17) 0.054(2) 0.0346(18) 0.0204(16) 0.0140(15) 0.0214(15)
O5 0.0252(15) 0.0384(17) 0.0248(16) 0.0179(14) 0.0020(13) 0.0110(13)
O4W 0.0411(18) 0.048(2) 0.066(2) 0.0299(18) 0.0328(18) 0.0150(16)
O6 0.0328(17) 0.0373(19) 0.040(2) 0.0114(16) -0.0166(15) -0.0002(15)
O5W 0.049(2) 0.073(3) 0.057(2) 0.028(2) 0.0166(19) 0.0149(19)
O7 0.0332(17) 0.0398(19) 0.059(2) 0.0104(16) 0.0313(16) 0.0018(15)
O3W 0.057(2) 0.045(2) 0.058(2) 0.0022(18) 0.0290(19) -0.0011(17)
O8 0.0301(16) 0.0405(18) 0.0383(18) 0.0159(15) 0.0211(15) 0.0162(14)
O7W 0.072(2) 0.053(2) 0.063(2) 0.031(2) 0.034(2) 0.0283(19)
O9 0.045(2) 0.034(2) 0.074(3) -0.0093(19) -0.001(2) -0.0074(17)
O8W 0.0439(19) 0.045(2) 0.064(2) 0.0095(18) 0.0027(18) 0.0160(17)
O10 0.047(2) 0.054(2) 0.093(3) 0.015(2) 0.032(2) -0.0203(18)
O9W 0.054(2) 0.0287(19) 0.094(3) 0.014(2) -0.001(2) 0.0095(17)
O11 0.0288(16) 0.055(2) 0.055(2) 0.0296(17) 0.0254(16) 0.0222(15)
O10W 0.047(2) 0.055(2) 0.082(3) 0.037(2) 0.017(2) 0.0035(18)
O12 0.0362(17) 0.0409(19) 0.063(2) 0.0315(18) 0.0262(16) 0.0219(15)
O11W 0.067(3) 0.083(3) 0.139(5) 0.062(3) -0.013(3) -0.010(2)
O12W 0.181(5) 0.088(4) 0.125(5) 0.034(3) 0.113(4) 0.026(4)
Co1 0.0106(2) 0.0145(3) 0.0150(3) 0.0051(2) 0.0034(2) 0.00158(19)
O13W 0.064(4) 0.087(5) 0.156(7) 0.049(5) 0.045(4) 0.005(3)

loop_
_atom_type_symbol
_atom_type_description
_atom_type_scat_dispersion_real
_atom_type_scat_dispersion_imag
_atom_type_scat_source
C C 0.0033 0.0016 'International Tables Vol C Tables 4.2.6.8 and 6.1.1.4'
H H 0.0000 0.0000 'International Tables Vol C Tables 4.2.6.8 and 6.1.1.4'
N N 0.0061 0.0033 'International Tables Vol C Tables 4.2.6.8 and 6.1.1.4'
O O 0.0106 0.0060 'International Tables Vol C Tables 4.2.6.8 and 6.1.1.4'
Co Co 0.3494 0.9721 'International Tables Vol C Tables 4.2.6.8 and 6.1.1.4'

loop_
_geom_angle_atom_site_label_1
_geom_angle_atom_site_label_2
_geom_angle_atom_site_label_3
_geom_angle
O6 C1 O5 123.4(4)
O6 C1 C2 123.2(4)
O5 C1 C2 113.4(3)
C3 C2 C7 119.1(4)
C3 C2 C1 122.0(4)
C7 C2 C1 118.9(3)
C2 C3 C4 120.8(4)
C5 C4 C3 120.1(4)
C4 C5 C6 119.4(3)
C4 C5 N1 120.1(3)
C6 C5 N1 120.4(3)
C7 C6 C5 119.9(4)
C6 C7 C2 120.7(4)
O1 C8 N1 126.6(3)
O1 C8 C9 121.8(3)
N1 C8 C9 111.5(3)
N2 C9 C10 119.0(3)
N2 C9 C8 111.9(3)
C10 C9 C8 129.1(3)
C11 C10 C9 119.6(4)
C10 C11 C12 120.2(3)
C13 C12 C11 118.6(3)
N2 C13 C12 120.0(3)
N2 C13 C14 112.2(3)
C12 C13 C14 127.7(3)
O2 C14 N3 127.9(3)
O2 C14 C13 121.1(3)
N3 C14 C13 111.0(3)
C20 C15 C16 119.5(3)
C20 C15 N3 119.8(3)
C16 C15 N3 120.6(3)
C17 C16 C15 120.7(4)
C16 C17 C18 120.6(4)
C19 C18 C17 118.6(3)
C19 C18 C21 119.2(4)
C17 C18 C21 122.2(4)
C20 C19 C18 121.2(4)
C19 C20 C15 119.4(4)
O8 C21 O7 124.2(3)
O8 C21 C18 122.4(4)
O7 C21 C18 113.5(4)
O10 C22 O9 124.6(4)
O10 C22 C23 118.8(4)
O9 C22 C23 116.6(4)
C28 C23 C24 120.1(4)
C28 C23 C22 118.9(4)
C24 C23 C22 121.1(4)
C25 C24 C23 119.6(4)
C24 C25 C26 120.0(4)
C27 C26 C25 119.5(3)
C27 C26 N4 120.9(3)
C25 C26 N4 119.5(3)
C26 C27 C28 121.2(4)
C27 C28 C23 119.6(4)
O3 C29 N4 127.4(3)
O3 C29 C30 120.6(3)
N4 C29 C30 112.0(3)
N5 C30 C31 119.7(3)
N5 C30 C29 112.3(3)
C31 C30 C29 128.0(3)
C30 C31 C32 118.8(4)
C31 C32 C33 120.3(3)
C34 C33 C32 118.4(4)
N5 C34 C33 120.1(3)
N5 C34 C35 111.8(3)
C33 C34 C35 128.1(3)
O4 C35 N6 127.7(3)
O4 C35 C34 121.1(3)
N6 C35 C34 111.2(3)
C41 C36 C37 120.1(3)
C41 C36 N6 120.3(3)
C37 C36 N6 119.4(3)
C38 C37 C36 120.0(4)
C37 C38 C39 120.0(3)
C40 C39 C38 119.4(3)
C40 C39 C42 119.5(4)
C38 C39 C42 121.0(3)
C39 C40 C41 120.9(4)
C40 C41 C36 119.5(4)
O12 C42 O11 123.3(4)
O12 C42 C39 122.8(3)
O11 C42 C39 113.9(3)
C8 N1 C5 118.6(3)
C8 N1 Co1 115.9(2)
C5 N1 Co1 124.9(2)
C13 N2 C9 122.6(3)
C13 N2 Co1 118.8(2)
C9 N2 Co1 118.5(2)
C14 N3 C15 121.4(3)
C14 N3 Co1 116.3(2)
C15 N3 Co1 122.3(2)
C29 N4 C26 118.6(3)
C29 N4 Co1 115.4(2)
C26 N4 Co1 126.0(2)
C30 N5 C34 122.7(3)
C30 N5 Co1 118.2(2)
C34 N5 Co1 119.1(2)
C35 N6 C36 120.9(3)
C35 N6 Co1 116.1(2)
C36 N6 Co1 122.0(2)
N5 Co1 N2 178.17(12)
N5 Co1 N1 98.52(12)
N2 Co1 N1 81.93(12)
N5 Co1 N6 81.33(12)
N2 Co1 N6 96.89(12)
N1 Co1 N6 92.28(12)
N5 Co1 N4 82.11(12)
N2 Co1 N4 99.68(12)
N1 Co1 N4 90.30(12)
N6 Co1 N4 163.43(11)
N5 Co1 N3 97.89(12)
N2 Co1 N3 81.68(11)
N1 Co1 N3 163.58(11)
N6 Co1 N3 90.53(12)
N4 Co1 N3 91.61(12)

loop_
_geom_bond_atom_site_label_1
_geom_bond_atom_site_label_2
_geom_bond_distance
C1 O6 1.209(5)
C1 O5 1.316(5)
C1 C2 1.492(5)
C2 C3 1.372(5)
C2 C7 1.382(5)
C3 C4 1.384(5)
C4 C5 1.377(5)
C5 C6 1.390(5)
C5 N1 1.426(4)
C6 C7 1.378(5)
C8 O1 1.249(4)
C8 N1 1.334(4)
C8 C9 1.499(5)
C9 N2 1.344(4)
C9 C10 1.377(5)
C10 C11 1.371(5)
C11 C12 1.383(5)
C12 C13 1.375(5)
C13 N2 1.335(4)
C13 C14 1.508(5)
C14 O2 1.252(4)
C14 N3 1.329(4)
C15 C20 1.386(5)
C15 C16 1.387(5)
C15 N3 1.428(4)
C16 C17 1.367(5)
C17 C18 1.388(5)
C18 C19 1.387(5)
C18 C21 1.487(5)
C19 C20 1.381(5)
C21 O8 1.216(5)
C21 O7 1.315(5)
C22 O10 1.230(5)
C22 O9 1.293(6)
C22 C23 1.485(6)
C23 C28 1.382(6)
C23 C24 1.392(6)
C24 C25 1.382(5)
C25 C26 1.396(5)
C26 C27 1.366(5)
C26 N4 1.429(4)
C27 C28 1.379(5)
C29 O3 1.258(4)
C29 N4 1.324(4)
C29 C30 1.495(5)
C30 N5 1.337(4)
C30 C31 1.377(5)
C31 C32 1.385(6)
C32 C33 1.389(5)
C33 C34 1.376(5)
C34 N5 1.338(4)
C34 C35 1.498(5)
C35 O4 1.245(4)
C35 N6 1.331(4)
C36 C41 1.383(5)
C36 C37 1.384(5)
C36 N6 1.433(4)
C37 C38 1.381(5)
C38 C39 1.390(5)
C39 C40 1.376(5)
C39 C42 1.488(5)
C40 C41 1.381(5)
C42 O12 1.208(5)
C42 O11 1.304(4)
N1 Co1 1.946(3)
N2 Co1 1.852(3)
N3 Co1 1.954(3)
N4 Co1 1.951(3)
N5 Co1 1.851(3)
N6 Co1 1.951(3)
